data_7208514
loop_
_publ_author_name
'Aaker\"oy, Christer B.'
'Chopade, Prashant D.'
'Ganser, Claudia'
'Rajbanshi, Arbin'
'Desper, John'

_publ_section_title
;
 Exploring the structural landscape of 2-aminopyrazines via
 co-crystallizations
;
_journal_issue 18
_journal_name_full CrystEngComm
_journal_page_first 5845
_journal_paper_doi 10.1039/c2ce25516b
_journal_volume 14
_journal_year 2012
_chemical_formula_moiety
;
(C4 H5 N3) (C7 H4 N2 O6)
;
_chemical_formula_sum 'C11 H9 N5 O6'
_chemical_formula_weight 307.23
_chemical_name_systematic
;
P54 2-aminopyrazine, 3,5-(NO2)2-PhCOOH
;
_space_group_IT_number 2
_symmetry_cell_setting triclinic
_symmetry_space_group_name_Hall '-P 1'
_symmetry_space_group_name_H-M 'P -1'
_atom_sites_solution_hydrogens geom
_atom_sites_solution_primary direct
_atom_sites_solution_secondary difmap
_audit_creation_method SHELXL-97
_cell_angle_alpha 84.645(10)
_cell_angle_beta 82.063(11)
_cell_angle_gamma 74.877(10)
_cell_formula_units_Z 2
_cell_length_a 7.6755(11)
_cell_length_b 8.8822(11)
_cell_length_c 9.6107(15)
_cell_measurement_reflns_used 2476
_cell_measurement_temperature 120(2)
_cell_measurement_theta_max 28.14
_cell_measurement_theta_min 2.77
_cell_volume 625.34(16)
_computing_cell_refinement 'Bruker SMART'
_computing_data_collection 'Bruker SMART'
_computing_data_reduction 'Bruker SAINT'
_computing_molecular_graphics 'Bruker SHELXTL'
_computing_publication_material 'Bruker SHELXTL'
_computing_structure_refinement 'SHELXL-97 (Sheldrick, 1997)'
_computing_structure_solution 'SHELXS-97 (Sheldrick, 1990)'
_diffrn_ambient_temperature 120(2)
_diffrn_measured_fraction_theta_full 0.980
_diffrn_measured_fraction_theta_max 0.980
_diffrn_measurement_device_type 'CCD area detector'
_diffrn_measurement_method 'phi and omega scans'
_diffrn_radiation_monochromator graphite
_diffrn_radiation_source 'fine-focus sealed tube'
_diffrn_radiation_type MoK\a
_diffrn_radiation_wavelength 0.71073
_diffrn_reflns_av_R_equivalents 0.0000
_diffrn_reflns_av_sigmaI/netI 0.1088
_diffrn_reflns_limit_h_max 10
_diffrn_reflns_limit_h_min -10
_diffrn_reflns_limit_k_max 12
_diffrn_reflns_limit_k_min -12
_diffrn_reflns_limit_l_max 13
_diffrn_reflns_limit_l_min 0
_diffrn_reflns_number 7084
_diffrn_reflns_theta_full 29.69
_diffrn_reflns_theta_max 29.69
_diffrn_reflns_theta_min 2.14
_exptl_absorpt_coefficient_mu 0.136
_exptl_absorpt_correction_type none
_exptl_crystal_colour yellow
_exptl_crystal_density_diffrn 1.632
_exptl_crystal_density_method 'not measured'
_exptl_crystal_description plate
_exptl_crystal_F_000 316
_exptl_crystal_size_max 0.25
_exptl_crystal_size_mid 0.20
_exptl_crystal_size_min 0.10
_refine_diff_density_max 0.618
_refine_diff_density_min -0.499
_refine_diff_density_rms 0.135
_refine_ls_extinction_method none
_refine_ls_goodness_of_fit_ref 1.083
_refine_ls_hydrogen_treatment mixed
_refine_ls_matrix_type full
_refine_ls_number_parameters 209
_refine_ls_number_reflns 7084
_refine_ls_number_restraints 0
_refine_ls_restrained_S_all 1.083
_refine_ls_R_factor_all 0.2102
_refine_ls_R_factor_gt 0.0989
_refine_ls_shift/su_max 0.000
_refine_ls_shift/su_mean 0.000
_refine_ls_structure_factor_coef Fsqd
_refine_ls_weighting_details 'calc w=1/[\s^2^(Fo^2^)+(0.1600P)^2^+0.5000P] where P=(Fo^2^+2Fc^2^)/3'
_refine_ls_weighting_scheme calc
_refine_ls_wR_factor_gt 0.2664
_refine_ls_wR_factor_ref 0.3508
_reflns_number_gt 3116
_reflns_number_total 7084
_reflns_threshold_expression >2sigma(I)
_cod_data_source_file c2ce25516b.txt
_cod_data_source_block B1.A14
_cod_depositor_comments
;
The following automatic conversions were performed:

'_symmetry_cell_setting' value 'Triclinic' changed to 'triclinic'
according to /home/saulius/struct/CIF-dictionaries/cif_core.dic
dictionary named 'cif_core.dic' version 2.4.1 from 2010-06-29.

Automatic conversion script
Id: cif_fix_values 1891 2012-01-12 08:04:46Z andrius 
;
_cod_original_cell_volume 625.34(15)
_cod_original_sg_symbol_H-M P-1
_cod_database_code 7208514

loop_
_symmetry_equiv_pos_as_xyz
'x, y, z'
'-x, -y, -z'

loop_
_atom_site_label
_atom_site_type_symbol
_atom_site_fract_x
_atom_site_fract_y
_atom_site_fract_z
_atom_site_U_iso_or_equiv
_atom_site_adp_type
_atom_site_occupancy
_atom_site_symmetry_multiplicity
_atom_site_calc_flag
_atom_site_refinement_flags
N11 N 0.4924(4) 0.9633(3) 0.7452(3) 0.0295(7) Uani 1 1 d .
H11 H 0.553(6) 0.908(5) 0.663(5) 0.044 Uiso 1 1 d .
C12 C 0.3798(5) 0.9140(4) 0.8477(4) 0.0286(8) Uani 1 1 d .
N12 N 0.3622(5) 0.7677(4) 0.8529(4) 0.0352(8) Uani 1 1 d .
H12A H 0.432(6) 0.709(5) 0.795(5) 0.042 Uiso 1 1 d .
H12B H 0.282(6) 0.749(5) 0.928(5) 0.042 Uiso 1 1 d .
C13 C 0.2849(5) 1.0228(4) 0.9481(4) 0.0315(8) Uani 1 1 d .
H13 H 0.2008 0.9913 1.0196 0.038 Uiso 1 1 calc R
N14 N 0.3065(4) 1.1639(3) 0.9479(3) 0.0358(8) Uani 1 1 d .
C15 C 0.4270(5) 1.2073(4) 0.8436(4) 0.0334(8) Uani 1 1 d .
H15 H 0.4478 1.3083 0.8420 0.040 Uiso 1 1 calc R
C16 C 0.5182(5) 1.1090(4) 0.7417(4) 0.0320(8) Uani 1 1 d .
H16 H 0.5991 1.1425 0.6688 0.038 Uiso 1 1 calc R
C21 C 0.7872(5) 0.5439(4) 0.4459(4) 0.0270(7) Uani 1 1 d .
C27 C 0.6652(5) 0.6389(4) 0.5602(4) 0.0307(8) Uani 1 1 d .
O21 O 0.6523(4) 0.7846(3) 0.5453(3) 0.0390(7) Uani 1 1 d .
O22 O 0.5908(4) 0.5678(3) 0.6593(3) 0.0373(7) Uani 1 1 d .
C22 C 0.8004(5) 0.3845(4) 0.4459(4) 0.0290(8) Uani 1 1 d .
H22 H 0.7287 0.3357 0.5151 0.035 Uiso 1 1 calc R
C23 C 0.9191(5) 0.2983(4) 0.3439(4) 0.0288(8) Uani 1 1 d .
N23 N 0.9328(4) 0.1298(3) 0.3472(3) 0.0325(7) Uani 1 1 d .
O23 O 0.8291(4) 0.0745(3) 0.4334(3) 0.0392(7) Uani 1 1 d .
O24 O 1.0483(4) 0.0515(3) 0.2624(3) 0.0437(7) Uani 1 1 d .
C24 C 1.0230(5) 0.3631(4) 0.2384(4) 0.0282(8) Uani 1 1 d .
H24 H 1.1014 0.3026 0.1675 0.034 Uiso 1 1 calc R
C25 C 1.0062(5) 0.5203(4) 0.2423(4) 0.0288(8) Uani 1 1 d .
N25 N 1.1182(4) 0.5946(3) 0.1334(3) 0.0332(7) Uani 1 1 d .
O25 O 1.2033(4) 0.5172(3) 0.0346(3) 0.0466(8) Uani 1 1 d .
O26 O 1.1214(4) 0.7298(3) 0.1457(3) 0.0480(8) Uani 1 1 d .
C26 C 0.8917(5) 0.6143(4) 0.3426(4) 0.0284(8) Uani 1 1 d .
H26 H 0.8848 0.7228 0.3408 0.034 Uiso 1 1 calc R

loop_
_atom_site_aniso_label
_atom_site_aniso_U_11
_atom_site_aniso_U_22
_atom_site_aniso_U_33
_atom_site_aniso_U_23
_atom_site_aniso_U_13
_atom_site_aniso_U_12
N11 0.0401(17) 0.0220(14) 0.0225(16) -0.0096(12) 0.0139(14) -0.0073(12)
C12 0.0350(19) 0.0229(16) 0.0242(18) -0.0052(13) 0.0090(16) -0.0057(14)
N12 0.046(2) 0.0276(15) 0.0304(19) -0.0082(13) 0.0151(15) -0.0137(14)
C13 0.038(2) 0.0269(17) 0.0258(19) -0.0067(14) 0.0094(16) -0.0062(15)
N14 0.0461(19) 0.0241(15) 0.0341(19) -0.0080(12) 0.0049(16) -0.0059(13)
C15 0.047(2) 0.0187(15) 0.031(2) -0.0044(14) 0.0081(18) -0.0076(15)
C16 0.041(2) 0.0263(17) 0.026(2) -0.0036(14) 0.0074(17) -0.0095(15)
C21 0.0324(18) 0.0237(15) 0.0236(18) -0.0054(13) 0.0068(15) -0.0087(13)
C27 0.042(2) 0.0244(16) 0.0243(19) -0.0067(13) 0.0118(16) -0.0118(15)
O21 0.0559(17) 0.0230(12) 0.0315(15) -0.0094(10) 0.0192(13) -0.0079(12)
O22 0.0499(16) 0.0259(12) 0.0311(15) -0.0092(10) 0.0220(13) -0.0117(11)
C22 0.0339(19) 0.0259(16) 0.0275(19) -0.0021(13) 0.0082(16) -0.0140(14)
C23 0.0354(19) 0.0188(15) 0.032(2) -0.0083(13) 0.0072(16) -0.0110(13)
N23 0.0451(18) 0.0216(14) 0.0294(17) -0.0062(12) 0.0124(15) -0.0128(13)
O23 0.0524(16) 0.0252(13) 0.0380(16) -0.0046(11) 0.0185(13) -0.0178(12)
O24 0.0621(18) 0.0236(12) 0.0372(16) -0.0138(11) 0.0283(14) -0.0096(12)
C24 0.0338(18) 0.0272(16) 0.0210(18) -0.0077(13) 0.0110(15) -0.0081(14)
C25 0.038(2) 0.0230(16) 0.0244(19) -0.0044(13) 0.0095(16) -0.0118(14)
N25 0.0457(18) 0.0232(14) 0.0287(17) -0.0044(12) 0.0153(15) -0.0142(13)
O25 0.071(2) 0.0330(14) 0.0306(15) -0.0136(11) 0.0343(15) -0.0203(14)
O26 0.068(2) 0.0245(13) 0.0469(18) -0.0099(12) 0.0283(15) -0.0194(13)
C26 0.0366(19) 0.0194(15) 0.0274(19) -0.0064(13) 0.0092(16) -0.0089(14)

loop_
_atom_type_symbol
_atom_type_description
_atom_type_scat_dispersion_real
_atom_type_scat_dispersion_imag
_atom_type_scat_source
C C 0.0033 0.0016 'International Tables Vol C Tables 4.2.6.8 and 6.1.1.4'
H H 0.0000 0.0000 'International Tables Vol C Tables 4.2.6.8 and 6.1.1.4'
N N 0.0061 0.0033 'International Tables Vol C Tables 4.2.6.8 and 6.1.1.4'
O O 0.0106 0.0060 'International Tables Vol C Tables 4.2.6.8 and 6.1.1.4'

loop_
_geom_angle_atom_site_label_1
_geom_angle_atom_site_label_2
_geom_angle_atom_site_label_3
_geom_angle
C12 N11 C16 121.0(3)
C12 N11 H11 126(3)
C16 N11 H11 113(3)
N12 C12 N11 120.1(3)
N12 C12 C13 123.0(3)
N11 C12 C13 116.9(3)
C12 N12 H12A 116(3)
C12 N12 H12B 111(3)
H12A N12 H12B 132(4)
N14 C13 C12 123.7(3)
N14 C13 H13 118.1
C12 C13 H13 118.1
C13 N14 C15 117.3(3)
C16 C15 N14 121.6(3)
C16 C15 H15 119.2
N14 C15 H15 119.2
N11 C16 C15 119.6(3)
N11 C16 H16 120.2
C15 C16 H16 120.2
C22 C21 C26 119.8(3)
C22 C21 C27 120.1(3)
C26 C21 C27 120.1(3)
O22 C27 O21 127.0(3)
O22 C27 C21 117.7(3)
O21 C27 C21 115.3(3)
C23 C22 C21 119.1(3)
C23 C22 H22 120.4
C21 C22 H22 120.4
C24 C23 C22 123.2(3)
C24 C23 N23 118.7(3)
C22 C23 N23 118.1(3)
O23 N23 O24 123.5(3)
O23 N23 C23 118.7(3)
O24 N23 C23 117.8(3)
C25 C24 C23 115.9(3)
C25 C24 H24 122.0
C23 C24 H24 122.0
C24 C25 C26 124.2(3)
C24 C25 N25 118.0(3)
C26 C25 N25 117.8(3)
O26 N25 O25 123.3(3)
O26 N25 C25 118.5(3)
O25 N25 C25 118.2(3)
C25 C26 C21 117.8(3)
C25 C26 H26 121.1
C21 C26 H26 121.1

loop_
_geom_bond_atom_site_label_1
_geom_bond_atom_site_label_2
_geom_bond_distance
N11 C12 1.339(4)
N11 C16 1.356(4)
N11 H11 0.97(4)
C12 N12 1.337(4)
C12 C13 1.416(5)
N12 H12A 0.84(5)
N12 H12B 0.92(5)
C13 N14 1.306(4)
C13 H13 0.9500
N14 C15 1.366(5)
C15 C16 1.365(5)
C15 H15 0.9500
C16 H16 0.9500
C21 C22 1.392(4)
C21 C26 1.396(5)
C21 C27 1.507(5)
C27 O22 1.248(4)
C27 O21 1.268(4)
C22 C23 1.381(5)
C22 H22 0.9500
C23 C24 1.379(5)
C23 N23 1.471(4)
N23 O23 1.227(4)
N23 O24 1.232(4)
C24 C25 1.372(4)
C24 H24 0.9500
C25 C26 1.390(5)
C25 N25 1.479(4)
N25 O26 1.224(4)
N25 O25 1.232(4)
C26 H26 0.9500

loop_
_geom_hbond_atom_site_label_D
_geom_hbond_atom_site_label_H
_geom_hbond_atom_site_label_A
_geom_hbond_distance_DH
_geom_hbond_distance_HA
_geom_hbond_distance_DA
_geom_hbond_angle_DHA
_geom_hbond_site_symmetry_A
N11 H11 O21 0.97(4) 1.61(4) 2.573(4) 169(4) .
N12 H12A O22 0.84(5) 1.95(5) 2.790(4) 178(4) .
N12 H12B O25 0.92(5) 2.39(4) 3.096(4) 133(3) 1_456
N12 H12B O26 0.92(5) 2.29(5) 3.187(5) 166(4) 1_456

loop_
_geom_torsion_atom_site_label_1
_geom_torsion_atom_site_label_2
_geom_torsion_atom_site_label_3
_geom_torsion_atom_site_label_4
_geom_torsion
C16 N11 C12 N12 -177.1(3)
C16 N11 C12 C13 2.3(5)
N12 C12 C13 N14 177.0(4)
N11 C12 C13 N14 -2.4(6)
C12 C13 N14 C15 0.5(6)
C13 N14 C15 C16 1.5(5)
C12 N11 C16 C15 -0.4(5)
N14 C15 C16 N11 -1.6(6)
C22 C21 C27 O22 6.1(5)
C26 C21 C27 O22 -171.8(4)
C22 C21 C27 O21 -175.1(3)
C26 C21 C27 O21 7.0(5)
C26 C21 C22 C23 0.8(5)
C27 C21 C22 C23 -177.1(3)
C21 C22 C23 C24 -1.8(6)
C21 C22 C23 N23 179.1(3)
C24 C23 N23 O23 -173.7(3)
C22 C23 N23 O23 5.4(5)
C24 C23 N23 O24 6.0(5)
C22 C23 N23 O24 -174.8(3)
C22 C23 C24 C25 1.8(5)
N23 C23 C24 C25 -179.0(3)
C23 C24 C25 C26 -0.9(5)
C23 C24 C25 N25 178.6(3)
C24 C25 N25 O26 -171.1(3)
C26 C25 N25 O26 8.4(5)
C24 C25 N25 O25 9.1(5)
C26 C25 N25 O25 -171.4(3)
C24 C25 C26 C21 0.0(6)
N25 C25 C26 C21 -179.5(3)
C22 C21 C26 C25 0.1(5)
C27 C21 C26 C25 178.0(3)
